data_7127957
loop_
_publ_author_name
'Maman, Manju P.'
'Nath, Akashdeep'
'Anjusree S, ?'
'Das, Bikas C.'
'Mandal, Sukhendu'

_publ_section_title
;
 Reversible polymorphic structural transition of crown-like nickel
 nanoclusters and its effect on conductivity.
;
_journal_issue 23
_journal_name_full 'Chemical communications (Cambridge, England)'
_journal_page_first 2935
_journal_page_last 2938
_journal_paper_doi 10.1039/d1cc00402f
_journal_volume 57
_journal_year 2021
_chemical_formula_sum 'C48 H54 N0 Ni3 S6'
_chemical_formula_weight 999.40
_space_group_crystal_system monoclinic
_space_group_IT_number 14
_space_group_name_Hall '-P 2yn'
_space_group_name_H-M_alt 'P 1 21/n 1'
_atom_sites_solution_hydrogens geom
_audit_creation_method SHELXL-2018/3
_audit_update_record
;
2021-01-03 deposited with the CCDC.	2021-02-15 downloaded from the CCDC.
;
_cell_angle_alpha 90
_cell_angle_beta 99.43(3)
_cell_angle_gamma 90
_cell_formula_units_Z 4
_cell_length_a 17.295(16)
_cell_length_b 10.630(10)
_cell_length_c 25.80(2)
_cell_measurement_reflns_used 11675
_cell_measurement_temperature 298(2)
_cell_measurement_theta_max 28.523
_cell_measurement_theta_min 1.323
_cell_volume 4679(7)
_computing_cell_refinement 'Bruker SAINT'
_computing_data_collection 'Bruker SAINT'
_computing_data_reduction 'Bruker APEX2'
_computing_molecular_graphics 'Mercury (Macrae <i>et al.</i>, 2008)'
_computing_publication_material 'WINGX (Farrugia, 2014) and PLATON(Spek, 2009)'
_computing_structure_refinement 'SHELXL-2018/3 (Sheldrick, 2018)'
_computing_structure_solution 'SHELXT 2014/5 (Sheldrick, 2014)'
_diffrn_ambient_temperature 298(2)
_diffrn_measured_fraction_theta_full 1.000
_diffrn_measured_fraction_theta_max 0.982
_diffrn_measurement_device_type 'Bruker APEX-II CCD'
_diffrn_measurement_method '\f and \w scans'
_diffrn_radiation_type MoK\a
_diffrn_radiation_wavelength 0.71073
_diffrn_reflns_av_R_equivalents 0.2112
_diffrn_reflns_av_unetI/netI 0.1810
_diffrn_reflns_Laue_measured_fraction_full 1.000
_diffrn_reflns_Laue_measured_fraction_max 0.982
_diffrn_reflns_limit_h_max 22
_diffrn_reflns_limit_h_min -22
_diffrn_reflns_limit_k_max 14
_diffrn_reflns_limit_k_min -14
_diffrn_reflns_limit_l_max 34
_diffrn_reflns_limit_l_min -34
_diffrn_reflns_number 66991
_diffrn_reflns_point_group_measured_fraction_full 1.000
_diffrn_reflns_point_group_measured_fraction_max 0.982
_diffrn_reflns_theta_full 25.242
_diffrn_reflns_theta_max 28.523
_diffrn_reflns_theta_min 1.323
_exptl_absorpt_coefficient_mu 1.495
_exptl_absorpt_correction_T_max 0.890
_exptl_absorpt_correction_T_min 0.754
_exptl_absorpt_correction_type numerical
_exptl_absorpt_process_details SADABS-2014/5
_exptl_crystal_colour brown
_exptl_crystal_density_diffrn 1.419
_exptl_crystal_description plate
_exptl_crystal_F_000 2088
_exptl_crystal_size_max 0.200
_exptl_crystal_size_mid 0.120
_exptl_crystal_size_min 0.080
_refine_diff_density_max 0.970
_refine_diff_density_min -1.504
_refine_diff_density_rms 0.330
_refine_ls_extinction_coef 0.0122(6)
_refine_ls_extinction_expression Fc^*^=kFc[1+0.001xFc^2^\l^3^/sin(2\q)]^-1/4^
_refine_ls_extinction_method 'SHELXL-2018/3 (Sheldrick 2018)'
_refine_ls_goodness_of_fit_ref 0.948
_refine_ls_hydrogen_treatment constr
_refine_ls_matrix_type full
_refine_ls_number_parameters 515
_refine_ls_number_reflns 11675
_refine_ls_number_restraints 0
_refine_ls_restrained_S_all 0.948
_refine_ls_R_factor_all 0.1683
_refine_ls_R_factor_gt 0.0691
_refine_ls_shift/su_max 0.001
_refine_ls_shift/su_mean 0.000
_refine_ls_structure_factor_coef Fsqd
_refine_ls_weighting_details 'w=1/[\s^2^(Fo^2^)+(0.0890P)^2^] where P=(Fo^2^+2Fc^2^)/3'
_refine_ls_weighting_scheme calc
_refine_ls_wR_factor_gt 0.1483
_refine_ls_wR_factor_ref 0.2055
_reflns_Friedel_coverage 0.000
_reflns_number_gt 5673
_reflns_number_total 11675
_reflns_threshold_expression 'I > 2\s(I)'
_cod_data_source_file d1cc00402f2.cif
_cod_data_source_block NiPET_compound2
_cod_depositor_comments 'Adding full bibliography for 7127956--7127957.cif.'
_cod_original_cell_volume 4679(8)
_cod_original_sg_symbol_H-M 'P 21/n'
_cod_database_code 7127957
_shelx_shelxl_version_number 2018/3
_shelx_space_group_comment
;
The symmetry employed for this shelxl refinement is uniquely defined
by the following loop, which should always be used as a source of
symmetry information in preference to the above space-group names.
They are only intended as comments.
;
_shelx_estimated_absorpt_t_min 0.754
_shelx_estimated_absorpt_t_max 0.890

loop_
_space_group_symop_operation_xyz
'x, y, z'
'-x+1/2, y+1/2, -z+1/2'
'-x, -y, -z'
'x-1/2, -y-1/2, z-1/2'

loop_
_atom_site_label
_atom_site_type_symbol
_atom_site_fract_x
_atom_site_fract_y
_atom_site_fract_z
_atom_site_U_iso_or_equiv
_atom_site_adp_type
_atom_site_occupancy
_atom_site_site_symmetry_order
_atom_site_calc_flag
_atom_site_refinement_flags_posn
_atom_site_refinement_flags_adp
_atom_site_refinement_flags_occupancy
_atom_site_disorder_assembly
_atom_site_disorder_group
Ni1 Ni 0.46429(5) 0.42019(7) 0.59774(3) 0.0244(2) Uani 1 1 d . . . . .
Ni2 Ni 0.41419(5) 0.67906(7) 0.55365(3) 0.0250(2) Uani 1 1 d . . . . .
Ni3 Ni 0.45048(5) 0.76203(7) 0.45250(3) 0.0245(2) Uani 1 1 d . . . . .
S5 S 0.42323(9) 0.67726(14) 0.37351(6) 0.0252(4) Uani 1 1 d . . . . .
S4 S 0.47551(10) 0.84686(14) 0.53146(6) 0.0262(4) Uani 1 1 d . . . . .
S6 S 0.57089(10) 0.76973(15) 0.43393(6) 0.0268(4) Uani 1 1 d . . . . .
S3 S 0.33695(10) 0.72226(15) 0.47842(6) 0.0278(4) Uani 1 1 d . . . . .
S2 S 0.50372(10) 0.61316(14) 0.61973(6) 0.0273(4) Uani 1 1 d . . . . .
S1 S 0.34993(10) 0.51662(15) 0.57760(6) 0.0282(4) Uani 1 1 d . . . . .
C35 C 0.1868(4) 0.5754(5) 0.3358(2) 0.0276(15) Uani 1 1 d . . . . .
C33 C 0.3361(3) 0.5751(5) 0.3636(2) 0.0249(14) Uani 1 1 d . . . . .
H33A H 0.341246 0.512423 0.337087 0.030 Uiso 1 1 calc R U . . .
H33B H 0.332083 0.531517 0.396134 0.030 Uiso 1 1 calc R U . . .
C34 C 0.2610(4) 0.6538(5) 0.3461(3) 0.0271(14) Uani 1 1 d . . . . .
H34A H 0.256006 0.715137 0.373226 0.033 Uiso 1 1 calc R U . . .
H34B H 0.266551 0.699494 0.314415 0.033 Uiso 1 1 calc R U . . .
C27 C 0.6694(4) 0.9005(6) 0.6487(2) 0.0269(14) Uani 1 1 d . . . . .
C29 C 0.7768(4) 0.7736(6) 0.6947(3) 0.0348(17) Uani 1 1 d . . . . .
H29 H 0.798550 0.695031 0.703670 0.042 Uiso 1 1 calc R U . . .
C3 C 0.1803(4) 0.2676(6) 0.5031(3) 0.0317(16) Uani 1 1 d . . . . .
C9 C 0.4644(4) 0.6396(6) 0.6811(2) 0.0322(16) Uani 1 1 d . . . . .
H9A H 0.467125 0.728520 0.689577 0.039 Uiso 1 1 calc R U . . .
H9B H 0.409773 0.614423 0.676054 0.039 Uiso 1 1 calc R U . . .
C32 C 0.7105(4) 1.0073(6) 0.6664(3) 0.0348(17) Uani 1 1 d . . . . .
H32 H 0.689457 1.086073 0.656908 0.042 Uiso 1 1 calc R U . . .
C11 C 0.4744(4) 0.5729(7) 0.7750(3) 0.0398(18) Uani 1 1 d . . . . .
C28 C 0.7028(4) 0.7824(6) 0.6629(2) 0.0301(15) Uani 1 1 d . . . . .
H28 H 0.675703 0.709480 0.651181 0.036 Uiso 1 1 calc R U . . .
C26 C 0.5879(4) 0.9107(6) 0.6160(2) 0.0294(15) Uani 1 1 d . . . . .
H26A H 0.574524 0.999035 0.611140 0.035 Uiso 1 1 calc R U . . .
H26B H 0.550423 0.872913 0.635477 0.035 Uiso 1 1 calc R U . . .
C43 C 0.6580(4) 0.9286(6) 0.3065(3) 0.0342(16) Uani 1 1 d . . . . .
C38 C 0.0475(4) 0.4351(7) 0.3145(3) 0.046(2) Uani 1 1 d . . . . .
H38 H 0.000969 0.389672 0.307674 0.055 Uiso 1 1 calc R U . . .
C1 C 0.2822(4) 0.4435(6) 0.5229(2) 0.0302(15) Uani 1 1 d . . . . .
H1A H 0.249875 0.507928 0.503532 0.036 Uiso 1 1 calc R U . . .
H1B H 0.312145 0.402573 0.499041 0.036 Uiso 1 1 calc R U . . .
C40 C 0.1614(4) 0.5047(6) 0.3754(3) 0.0364(17) Uani 1 1 d . . . . .
H40 H 0.190673 0.504479 0.409042 0.044 Uiso 1 1 calc R U . . .
C36 C 0.1415(4) 0.5722(6) 0.2853(3) 0.0381(17) Uani 1 1 d . . . . .
H36 H 0.157722 0.616994 0.258067 0.046 Uiso 1 1 calc R U . . .
C10 C 0.5103(4) 0.5650(7) 0.7266(3) 0.0406(18) Uani 1 1 d . . . . .
H10A H 0.512780 0.477540 0.716349 0.049 Uiso 1 1 calc R U . . .
H10B H 0.563512 0.596944 0.734079 0.049 Uiso 1 1 calc R U . . .
C41 C 0.5727(4) 0.8703(6) 0.3757(3) 0.0315(16) Uani 1 1 d . . . . .
H41A H 0.529314 0.848175 0.348413 0.038 Uiso 1 1 calc R U . . .
H41B H 0.566752 0.957733 0.385035 0.038 Uiso 1 1 calc R U . . .
C30 C 0.8173(4) 0.8810(7) 0.7125(3) 0.0425(19) Uani 1 1 d . . . . .
H30 H 0.866252 0.875106 0.733515 0.051 Uiso 1 1 calc R U . . .
C31 C 0.7843(4) 0.9984(6) 0.6989(3) 0.0419(19) Uani 1 1 d . . . . .
H31 H 0.810986 1.071177 0.711276 0.050 Uiso 1 1 calc R U . . .
C37 C 0.0725(4) 0.5023(7) 0.2758(3) 0.046(2) Uani 1 1 d . . . . .
H37 H 0.043012 0.501897 0.242288 0.056 Uiso 1 1 calc R U . . .
C8 C 0.1026(4) 0.2431(7) 0.5078(3) 0.0424(19) Uani 1 1 d . . . . .
H8 H 0.081222 0.280909 0.534686 0.051 Uiso 1 1 calc R U . . .
C25 C 0.5797(4) 0.8470(6) 0.5613(2) 0.0305(15) Uani 1 1 d . . . . .
H25A H 0.599208 0.761360 0.565058 0.037 Uiso 1 1 calc R U . . .
H25B H 0.610134 0.892684 0.539107 0.037 Uiso 1 1 calc R U . . .
C2 C 0.2303(4) 0.3473(6) 0.5443(3) 0.0334(16) Uani 1 1 d . . . . .
H2A H 0.263416 0.291848 0.568285 0.040 Uiso 1 1 calc R U . . .
H2B H 0.196058 0.391370 0.564439 0.040 Uiso 1 1 calc R U . . .
C16 C 0.4978(5) 0.6629(7) 0.8144(3) 0.049(2) Uani 1 1 d . . . . .
H16 H 0.538856 0.717028 0.810953 0.059 Uiso 1 1 calc R U . . .
C39 C 0.0929(4) 0.4348(7) 0.3651(3) 0.0434(19) Uani 1 1 d . . . . .
H39 H 0.076848 0.387419 0.391698 0.052 Uiso 1 1 calc R U . . .
C44 C 0.6465(4) 1.0592(6) 0.3049(3) 0.0424(19) Uani 1 1 d . . . . .
H44 H 0.630520 1.100024 0.333198 0.051 Uiso 1 1 calc R U . . .
C42 C 0.6494(4) 0.8531(6) 0.3553(3) 0.0393(18) Uani 1 1 d . . . . .
H42A H 0.655279 0.764615 0.347690 0.047 Uiso 1 1 calc R U . . .
H42B H 0.691918 0.875844 0.383124 0.047 Uiso 1 1 calc R U . . .
C48 C 0.6829(4) 0.8726(7) 0.2634(3) 0.0443(19) Uani 1 1 d . . . . .
H48 H 0.690856 0.786073 0.263606 0.053 Uiso 1 1 calc R U . . .
C19 C 0.1867(4) 0.7842(7) 0.5318(3) 0.0388(18) Uani 1 1 d . . . . .
C17 C 0.2921(4) 0.8791(6) 0.4845(3) 0.0363(17) Uani 1 1 d . . . . .
H17A H 0.333135 0.942237 0.488469 0.044 Uiso 1 1 calc R U . . .
H17B H 0.256557 0.897306 0.452196 0.044 Uiso 1 1 calc R U . . .
C4 C 0.2087(4) 0.2097(6) 0.4623(3) 0.0382(17) Uani 1 1 d . . . . .
H4 H 0.260484 0.224290 0.458474 0.046 Uiso 1 1 calc R U . . .
C45 C 0.6587(5) 1.1282(7) 0.2609(3) 0.049(2) Uani 1 1 d . . . . .
H45 H 0.649805 1.214524 0.259970 0.059 Uiso 1 1 calc R U . . .
C5 C 0.1642(5) 0.1314(7) 0.4269(3) 0.045(2) Uani 1 1 d . . . . .
H5 H 0.185459 0.095631 0.399487 0.054 Uiso 1 1 calc R U . . .
C6 C 0.0865(5) 0.1061(7) 0.4324(3) 0.050(2) Uani 1 1 d . . . . .
H6 H 0.056014 0.051829 0.409180 0.060 Uiso 1 1 calc R U . . .
C47 C 0.6960(5) 0.9415(8) 0.2205(3) 0.053(2) Uani 1 1 d . . . . .
H47 H 0.712998 0.901212 0.192473 0.063 Uiso 1 1 calc R U . . .
C23 C 0.1184(5) 0.6442(8) 0.5837(4) 0.059(2) Uani 1 1 d . . . . .
H23 H 0.108779 0.615820 0.616119 0.071 Uiso 1 1 calc R U . . .
C46 C 0.6841(5) 1.0698(8) 0.2188(3) 0.057(2) Uani 1 1 d . . . . .
H46 H 0.692908 1.116338 0.189824 0.068 Uiso 1 1 calc R U . . .
C22 C 0.0795(5) 0.5941(8) 0.5381(4) 0.061(2) Uani 1 1 d . . . . .
H22 H 0.044622 0.528204 0.539594 0.073 Uiso 1 1 calc R U . . .
C15 C 0.4617(5) 0.6730(9) 0.8575(3) 0.061(2) Uani 1 1 d . . . . .
H15 H 0.478493 0.733056 0.883107 0.073 Uiso 1 1 calc R U . . .
C21 C 0.0911(5) 0.6394(8) 0.4895(4) 0.057(2) Uani 1 1 d . . . . .
H21 H 0.062770 0.605648 0.458948 0.069 Uiso 1 1 calc R U . . .
C18 C 0.2467(5) 0.8904(7) 0.5310(3) 0.047(2) Uani 1 1 d . . . . .
H18A H 0.283632 0.888919 0.563583 0.056 Uiso 1 1 calc R U . . .
H18B H 0.219648 0.970654 0.528842 0.056 Uiso 1 1 calc R U . . .
C12 C 0.4129(6) 0.4969(8) 0.7820(3) 0.062(3) Uani 1 1 d . . . . .
H12 H 0.395873 0.435965 0.756906 0.075 Uiso 1 1 calc R U . . .
C24 C 0.1735(5) 0.7403(8) 0.5802(3) 0.058(2) Uani 1 1 d . . . . .
H24 H 0.201408 0.774693 0.610817 0.070 Uiso 1 1 calc R U . . .
C20 C 0.1447(5) 0.7352(8) 0.4865(3) 0.056(2) Uani 1 1 d . . . . .
H20 H 0.152222 0.766032 0.453991 0.067 Uiso 1 1 calc R U . . .
C7 C 0.0558(5) 0.1620(8) 0.4723(3) 0.055(2) Uani 1 1 d . . . . .
H7 H 0.004133 0.146443 0.476108 0.066 Uiso 1 1 calc R U . . .
C14 C 0.4006(6) 0.5944(11) 0.8632(4) 0.074(3) Uani 1 1 d . . . . .
H14 H 0.376311 0.599957 0.892690 0.089 Uiso 1 1 calc R U . . .
C13 C 0.3759(6) 0.5076(10) 0.8247(4) 0.081(3) Uani 1 1 d . . . . .
H13 H 0.333566 0.455630 0.827649 0.097 Uiso 1 1 calc R U . . .

loop_
_atom_site_aniso_label
_atom_site_aniso_U_11
_atom_site_aniso_U_22
_atom_site_aniso_U_33
_atom_site_aniso_U_23
_atom_site_aniso_U_13
_atom_site_aniso_U_12
Ni1 0.0235(5) 0.0259(4) 0.0219(4) 0.0021(3) -0.0021(3) 0.0020(3)
Ni2 0.0252(5) 0.0267(4) 0.0214(4) 0.0034(3) -0.0011(3) 0.0024(3)
Ni3 0.0240(5) 0.0267(4) 0.0212(4) 0.0010(3) -0.0006(3) 0.0004(3)
S5 0.0248(9) 0.0260(8) 0.0228(8) 0.0014(7) -0.0021(7) 0.0009(7)
S4 0.0260(9) 0.0277(8) 0.0231(8) 0.0008(7) -0.0008(7) 0.0014(7)
S6 0.0236(9) 0.0306(8) 0.0247(8) -0.0002(7) -0.0011(7) -0.0009(7)
S3 0.0257(9) 0.0323(8) 0.0235(8) 0.0056(7) -0.0017(7) 0.0008(7)
S2 0.0263(9) 0.0281(8) 0.0252(8) 0.0029(7) -0.0024(7) 0.0045(7)
S1 0.0242(9) 0.0325(8) 0.0260(9) 0.0058(7) -0.0022(7) 0.0026(7)
C35 0.026(4) 0.024(3) 0.029(3) -0.005(3) -0.007(3) 0.003(3)
C33 0.022(3) 0.023(3) 0.028(3) 0.001(3) -0.002(3) -0.002(3)
C34 0.026(4) 0.028(3) 0.026(3) -0.001(3) 0.000(3) 0.000(3)
C27 0.024(4) 0.031(3) 0.025(3) 0.000(3) 0.000(3) 0.002(3)
C29 0.031(4) 0.033(3) 0.036(4) -0.008(3) -0.007(3) 0.008(3)
C3 0.032(4) 0.031(3) 0.032(4) 0.011(3) 0.003(3) -0.002(3)
C9 0.035(4) 0.028(3) 0.031(4) 0.001(3) -0.002(3) 0.008(3)
C32 0.038(4) 0.023(3) 0.039(4) -0.003(3) -0.003(3) 0.000(3)
C11 0.039(5) 0.053(4) 0.023(4) 0.006(3) -0.007(3) 0.009(4)
C28 0.030(4) 0.029(3) 0.028(4) -0.005(3) -0.005(3) -0.003(3)
C26 0.027(4) 0.026(3) 0.035(4) -0.005(3) 0.002(3) 0.000(3)
C43 0.023(4) 0.040(4) 0.037(4) 0.010(3) -0.001(3) 0.005(3)
C38 0.027(4) 0.047(4) 0.061(5) -0.011(4) 0.003(4) -0.007(3)
C1 0.028(4) 0.037(4) 0.022(3) 0.011(3) -0.004(3) 0.002(3)
C40 0.041(4) 0.038(4) 0.029(4) 0.002(3) 0.002(3) -0.001(3)
C36 0.034(4) 0.044(4) 0.033(4) 0.004(3) -0.004(3) 0.003(3)
C10 0.041(5) 0.052(4) 0.025(4) 0.002(3) -0.004(3) 0.018(4)
C41 0.035(4) 0.026(3) 0.032(4) 0.002(3) 0.002(3) 0.000(3)
C30 0.031(4) 0.045(4) 0.046(5) -0.004(4) -0.011(4) 0.002(3)
C31 0.042(5) 0.035(4) 0.043(4) -0.004(3) -0.009(4) -0.003(3)
C37 0.037(5) 0.052(5) 0.043(5) -0.010(4) -0.013(4) 0.007(4)
C8 0.038(5) 0.048(4) 0.044(4) -0.005(4) 0.012(4) -0.009(4)
C25 0.032(4) 0.029(3) 0.031(4) -0.002(3) 0.005(3) -0.002(3)
C2 0.029(4) 0.039(4) 0.031(4) 0.010(3) 0.001(3) -0.004(3)
C16 0.058(6) 0.050(5) 0.038(5) 0.004(4) 0.006(4) -0.006(4)
C39 0.035(4) 0.043(4) 0.052(5) 0.003(4) 0.008(4) -0.005(4)
C44 0.043(5) 0.038(4) 0.048(5) 0.007(4) 0.015(4) 0.008(3)
C42 0.034(4) 0.040(4) 0.045(4) 0.013(3) 0.008(4) 0.010(3)
C48 0.046(5) 0.043(4) 0.043(5) -0.001(4) 0.005(4) 0.001(4)
C19 0.034(4) 0.041(4) 0.042(4) 0.003(3) 0.006(4) 0.010(3)
C17 0.028(4) 0.037(4) 0.043(4) 0.009(3) 0.001(3) 0.013(3)
C4 0.026(4) 0.043(4) 0.044(4) 0.005(4) 0.003(3) -0.001(3)
C45 0.054(6) 0.045(4) 0.050(5) 0.016(4) 0.012(4) 0.008(4)
C5 0.052(5) 0.037(4) 0.045(5) 0.002(4) 0.003(4) 0.001(4)
C6 0.047(5) 0.044(4) 0.056(5) -0.006(4) -0.004(4) -0.009(4)
C47 0.048(5) 0.072(6) 0.039(5) -0.001(4) 0.010(4) -0.006(4)
C23 0.044(5) 0.074(6) 0.058(6) 0.013(5) 0.003(5) -0.012(5)
C46 0.063(6) 0.065(6) 0.043(5) 0.024(4) 0.009(4) -0.001(5)
C22 0.050(6) 0.057(5) 0.076(7) 0.011(5) 0.014(5) -0.012(4)
C15 0.060(6) 0.081(6) 0.038(5) -0.006(5) -0.005(4) 0.000(5)
C21 0.034(5) 0.067(6) 0.071(6) -0.019(5) 0.008(5) -0.006(4)
C18 0.045(5) 0.043(4) 0.053(5) -0.007(4) 0.011(4) 0.005(4)
C12 0.073(7) 0.073(6) 0.040(5) -0.001(5) 0.004(5) -0.028(5)
C24 0.041(5) 0.080(6) 0.050(5) -0.005(5) -0.006(4) 0.001(5)
C20 0.034(5) 0.078(6) 0.056(6) -0.002(5) 0.011(4) 0.001(4)
C7 0.043(5) 0.059(5) 0.066(6) -0.009(5) 0.014(5) -0.013(4)
C14 0.058(7) 0.120(9) 0.043(5) 0.010(6) 0.008(5) 0.012(6)
C13 0.078(8) 0.093(8) 0.066(7) 0.020(6) -0.002(6) -0.030(6)

loop_
_atom_type_symbol
_atom_type_description
_atom_type_scat_dispersion_real
_atom_type_scat_dispersion_imag
_atom_type_scat_source
C C 0.0033 0.0016 'International Tables Vol C Tables 4.2.6.8 and 6.1.1.4'
H H 0.0000 0.0000 'International Tables Vol C Tables 4.2.6.8 and 6.1.1.4'
N N 0.0061 0.0033 'International Tables Vol C Tables 4.2.6.8 and 6.1.1.4'
Ni Ni 0.3393 1.1124 'International Tables Vol C Tables 4.2.6.8 and 6.1.1.4'
S S 0.1246 0.1234 'International Tables Vol C Tables 4.2.6.8 and 6.1.1.4'

loop_
_geom_angle_atom_site_label_1
_geom_angle_atom_site_label_2
_geom_angle_atom_site_label_3
_geom_angle
_geom_angle_site_symmetry_1
_geom_angle_site_symmetry_3
_geom_angle_publ_flag
S2 Ni1 S1 81.74(8) . . ?
S2 Ni1 S5 97.52(8) . 3_666 ?
S1 Ni1 S5 174.06(7) . 3_666 ?
S2 Ni1 S6 172.94(7) . 3_666 ?
S1 Ni1 S6 98.86(8) . 3_666 ?
S5 Ni1 S6 82.61(8) 3_666 3_666 ?
S2 Ni1 Ni3 125.72(7) . 3_666 ?
S1 Ni1 Ni3 135.43(7) . 3_666 ?
S5 Ni1 Ni3 49.41(6) 3_666 3_666 ?
S6 Ni1 Ni3 49.56(7) 3_666 3_666 ?
S1 Ni2 S4 177.58(7) . . ?
S1 Ni2 S3 98.57(8) . . ?
S4 Ni2 S3 81.44(8) . . ?
S1 Ni2 S2 81.80(8) . . ?
S4 Ni2 S2 98.66(8) . . ?
S3 Ni2 S2 169.16(7) . . ?
S1 Ni2 Ni3 132.99(6) . . ?
S4 Ni2 Ni3 48.58(5) . . ?
S3 Ni2 Ni3 48.81(7) . . ?
S2 Ni2 Ni3 123.84(8) . . ?
S4 Ni3 S5 179.01(7) . . ?
S4 Ni3 S6 97.80(8) . . ?
S5 Ni3 S6 83.19(8) . . ?
S4 Ni3 S3 81.29(8) . . ?
S5 Ni3 S3 97.76(8) . . ?
S6 Ni3 S3 169.67(7) . . ?
S4 Ni3 Ni1 130.99(6) . 3_666 ?
S5 Ni3 Ni1 49.84(6) . 3_666 ?
S6 Ni3 Ni1 49.90(6) . 3_666 ?
S3 Ni3 Ni1 123.63(7) . 3_666 ?
S4 Ni3 Ni2 48.38(7) . . ?
S5 Ni3 Ni2 131.11(7) . . ?
S6 Ni3 Ni2 123.54(6) . . ?
S3 Ni3 Ni2 48.82(5) . . ?
Ni1 Ni3 Ni2 113.68(6) 3_666 . ?
C33 S5 Ni3 114.5(2) . . ?
C33 S5 Ni1 115.0(2) . 3_666 ?
Ni3 S5 Ni1 80.75(7) . 3_666 ?
C25 S4 Ni2 111.9(2) . . ?
C25 S4 Ni3 114.7(2) . . ?
Ni2 S4 Ni3 83.04(8) . . ?
C41 S6 Ni3 109.8(2) . . ?
C41 S6 Ni1 105.4(2) . 3_666 ?
Ni3 S6 Ni1 80.54(6) . 3_666 ?
C17 S3 Ni3 104.9(2) . . ?
C17 S3 Ni2 108.2(2) . . ?
Ni3 S3 Ni2 82.37(9) . . ?
C9 S2 Ni1 102.7(2) . . ?
C9 S2 Ni2 107.6(2) . . ?
Ni1 S2 Ni2 87.05(8) . . ?
C1 S1 Ni2 113.7(2) . . ?
C1 S1 Ni1 114.5(2) . . ?
Ni2 S1 Ni1 87.49(9) . . ?
C40 C35 C36 118.0(6) . . ?
C40 C35 C34 121.7(6) . . ?
C36 C35 C34 120.3(6) . . ?
C34 C33 S5 110.5(4) . . ?
C34 C33 H33A 109.6 . . ?
S5 C33 H33A 109.6 . . ?
C34 C33 H33B 109.6 . . ?
S5 C33 H33B 109.6 . . ?
H33A C33 H33B 108.1 . . ?
C35 C34 C33 113.5(5) . . ?
C35 C34 H34A 108.9 . . ?
C33 C34 H34A 108.9 . . ?
C35 C34 H34B 108.9 . . ?
C33 C34 H34B 108.9 . . ?
H34A C34 H34B 107.7 . . ?
C32 C27 C28 118.8(6) . . ?
C32 C27 C26 120.4(5) . . ?
C28 C27 C26 120.8(5) . . ?
C30 C29 C28 120.3(6) . . ?
C30 C29 H29 119.9 . . ?
C28 C29 H29 119.9 . . ?
C4 C3 C8 116.9(7) . . ?
C4 C3 C2 123.6(6) . . ?
C8 C3 C2 119.4(6) . . ?
C10 C9 S2 111.3(5) . . ?
C10 C9 H9A 109.4 . . ?
S2 C9 H9A 109.4 . . ?
C10 C9 H9B 109.4 . . ?
S2 C9 H9B 109.4 . . ?
H9A C9 H9B 108.0 . . ?
C27 C32 C31 120.7(6) . . ?
C27 C32 H32 119.7 . . ?
C31 C32 H32 119.7 . . ?
C12 C11 C16 116.3(7) . . ?
C12 C11 C10 121.2(7) . . ?
C16 C11 C10 122.4(7) . . ?
C29 C28 C27 120.5(6) . . ?
C29 C28 H28 119.7 . . ?
C27 C28 H28 119.7 . . ?
C27 C26 C25 114.3(5) . . ?
C27 C26 H26A 108.7 . . ?
C25 C26 H26A 108.7 . . ?
C27 C26 H26B 108.7 . . ?
C25 C26 H26B 108.7 . . ?
H26A C26 H26B 107.6 . . ?
C48 C43 C44 117.5(7) . . ?
C48 C43 C42 121.4(6) . . ?
C44 C43 C42 120.9(7) . . ?
C37 C38 C39 119.1(7) . . ?
C37 C38 H38 120.4 . . ?
C39 C38 H38 120.4 . . ?
C2 C1 S1 110.0(4) . . ?
C2 C1 H1A 109.7 . . ?
S1 C1 H1A 109.7 . . ?
C2 C1 H1B 109.7 . . ?
S1 C1 H1B 109.7 . . ?
H1A C1 H1B 108.2 . . ?
C39 C40 C35 120.6(6) . . ?
C39 C40 H40 119.7 . . ?
C35 C40 H40 119.7 . . ?
C37 C36 C35 120.5(7) . . ?
C37 C36 H36 119.7 . . ?
C35 C36 H36 119.7 . . ?
C11 C10 C9 112.4(6) . . ?
C11 C10 H10A 109.1 . . ?
C9 C10 H10A 109.1 . . ?
C11 C10 H10B 109.1 . . ?
C9 C10 H10B 109.1 . . ?
H10A C10 H10B 107.8 . . ?
C42 C41 S6 110.2(4) . . ?
C42 C41 H41A 109.6 . . ?
S6 C41 H41A 109.6 . . ?
C42 C41 H41B 109.6 . . ?
S6 C41 H41B 109.6 . . ?
H41A C41 H41B 108.1 . . ?
C29 C30 C31 119.5(6) . . ?
C29 C30 H30 120.2 . . ?
C31 C30 H30 120.2 . . ?
C30 C31 C32 120.2(6) . . ?
C30 C31 H31 119.9 . . ?
C32 C31 H31 119.9 . . ?
C38 C37 C36 121.3(7) . . ?
C38 C37 H37 119.3 . . ?
C36 C37 H37 119.3 . . ?
C3 C8 C7 121.1(7) . . ?
C3 C8 H8 119.5 . . ?
C7 C8 H8 119.5 . . ?
C26 C25 S4 108.6(4) . . ?
C26 C25 H25A 110.0 . . ?
S4 C25 H25A 110.0 . . ?
C26 C25 H25B 110.0 . . ?
S4 C25 H25B 110.0 . . ?
H25A C25 H25B 108.4 . . ?
C3 C2 C1 115.0(5) . . ?
C3 C2 H2A 108.5 . . ?
C1 C2 H2A 108.5 . . ?
C3 C2 H2B 108.5 . . ?
C1 C2 H2B 108.5 . . ?
H2A C2 H2B 107.5 . . ?
C15 C16 C11 121.8(8) . . ?
C15 C16 H16 119.1 . . ?
C11 C16 H16 119.1 . . ?
C40 C39 C38 120.4(7) . . ?
C40 C39 H39 119.8 . . ?
C38 C39 H39 119.8 . . ?
C45 C44 C43 120.3(7) . . ?
C45 C44 H44 119.8 . . ?
C43 C44 H44 119.8 . . ?
C41 C42 C43 115.7(5) . . ?
C41 C42 H42A 108.4 . . ?
C43 C42 H42A 108.4 . . ?
C41 C42 H42B 108.4 . . ?
C43 C42 H42B 108.4 . . ?
H42A C42 H42B 107.4 . . ?
C47 C48 C43 121.8(7) . . ?
C47 C48 H48 119.1 . . ?
C43 C48 H48 119.1 . . ?
C20 C19 C24 119.8(8) . . ?
C20 C19 C18 122.1(7) . . ?
C24 C19 C18 118.1(7) . . ?
C18 C17 S3 114.1(5) . . ?
C18 C17 H17A 108.7 . . ?
S3 C17 H17A 108.7 . . ?
C18 C17 H17B 108.7 . . ?
S3 C17 H17B 108.7 . . ?
H17A C17 H17B 107.6 . . ?
C5 C4 C3 123.2(7) . . ?
C5 C4 H4 118.4 . . ?
C3 C4 H4 118.4 . . ?
C46 C45 C44 120.8(7) . . ?
C46 C45 H45 119.6 . . ?
C44 C45 H45 119.6 . . ?
C4 C5 C6 119.4(8) . . ?
C4 C5 H5 120.3 . . ?
C6 C5 H5 120.3 . . ?
C7 C6 C5 119.3(8) . . ?
C7 C6 H6 120.4 . . ?
C5 C6 H6 120.4 . . ?
C48 C47 C46 120.6(8) . . ?
C48 C47 H47 119.7 . . ?
C46 C47 H47 119.7 . . ?
C22 C23 C24 118.1(8) . . ?
C22 C23 H23 121.0 . . ?
C24 C23 H23 121.0 . . ?
C47 C46 C45 118.9(8) . . ?
C47 C46 H46 120.6 . . ?
C45 C46 H46 120.6 . . ?
C23 C22 C21 121.4(8) . . ?
C23 C22 H22 119.3 . . ?
C21 C22 H22 119.3 . . ?
C16 C15 C14 120.0(9) . . ?
C16 C15 H15 120.0 . . ?
C14 C15 H15 120.0 . . ?
C22 C21 C20 120.1(9) . . ?
C22 C21 H21 120.0 . . ?
C20 C21 H21 120.0 . . ?
C19 C18 C17 112.6(6) . . ?
C19 C18 H18A 109.1 . . ?
C17 C18 H18A 109.1 . . ?
C19 C18 H18B 109.1 . . ?
C17 C18 H18B 109.1 . . ?
H18A C18 H18B 107.8 . . ?
C13 C12 C11 122.3(9) . . ?
C13 C12 H12 118.9 . . ?
C11 C12 H12 118.9 . . ?
C19 C24 C23 120.9(8) . . ?
C19 C24 H24 119.6 . . ?
C23 C24 H24 119.6 . . ?
C19 C20 C21 119.7(8) . . ?
C19 C20 H20 120.1 . . ?
C21 C20 H20 120.1 . . ?
C6 C7 C8 120.1(8) . . ?
C6 C7 H7 120.0 . . ?
C8 C7 H7 120.0 . . ?
C13 C14 C15 119.1(9) . . ?
C13 C14 H14 120.4 . . ?
C15 C14 H14 120.4 . . ?
C12 C13 C14 120.5(10) . . ?
C12 C13 H13 119.8 . . ?
C14 C13 H13 119.8 . . ?

loop_
_geom_bond_atom_site_label_1
_geom_bond_atom_site_label_2
_geom_bond_distance
_geom_bond_site_symmetry_2
_geom_bond_publ_flag
Ni1 S2 2.206(3) . ?
Ni1 S1 2.213(2) . ?
Ni1 S5 2.221(2) 3_666 ?
Ni1 S6 2.225(2) 3_666 ?
Ni1 Ni3 2.869(2) 3_666 ?
Ni2 S1 2.196(2) . ?
Ni2 S4 2.198(2) . ?
Ni2 S3 2.217(2) . ?
Ni2 S2 2.220(2) . ?
Ni2 Ni3 2.919(3) . ?
Ni3 S4 2.205(2) . ?
Ni3 S5 2.207(2) . ?
Ni3 S6 2.213(3) . ?
Ni3 S3 2.216(3) . ?
S5 C33 1.841(6) . ?
S4 C25 1.840(7) . ?
S6 C41 1.848(7) . ?
S3 C17 1.857(7) . ?
S2 C9 1.844(7) . ?
S1 C1 1.850(6) . ?
C35 C40 1.398(9) . ?
C35 C36 1.405(9) . ?
C35 C34 1.517(8) . ?
C33 C34 1.548(8) . ?
C33 H33A 0.9700 . ?
C33 H33B 0.9700 . ?
C34 H34A 0.9700 . ?
C34 H34B 0.9700 . ?
C27 C32 1.378(8) . ?
C27 C28 1.406(8) . ?
C27 C26 1.522(8) . ?
C29 C30 1.378(9) . ?
C29 C28 1.405(9) . ?
C29 H29 0.9300 . ?
C3 C4 1.378(10) . ?
C3 C8 1.394(9) . ?
C3 C2 1.515(9) . ?
C9 C10 1.528(8) . ?
C9 H9A 0.9700 . ?
C9 H9B 0.9700 . ?
C32 C31 1.409(9) . ?
C32 H32 0.9300 . ?
C11 C12 1.371(11) . ?
C11 C16 1.405(10) . ?
C11 C10 1.485(10) . ?
C28 H28 0.9300 . ?
C26 C25 1.551(8) . ?
C26 H26A 0.9700 . ?
C26 H26B 0.9700 . ?
C43 C48 1.389(10) . ?
C43 C44 1.402(9) . ?
C43 C42 1.523(9) . ?
C38 C37 1.354(10) . ?
C38 C39 1.410(10) . ?
C38 H38 0.9300 . ?
C1 C2 1.523(9) . ?
C1 H1A 0.9700 . ?
C1 H1B 0.9700 . ?
C40 C39 1.387(9) . ?
C40 H40 0.9300 . ?
C36 C37 1.393(10) . ?
C36 H36 0.9300 . ?
C10 H10A 0.9700 . ?
C10 H10B 0.9700 . ?
C41 C42 1.515(9) . ?
C41 H41A 0.9700 . ?
C41 H41B 0.9700 . ?
C30 C31 1.394(9) . ?
C30 H30 0.9300 . ?
C31 H31 0.9300 . ?
C37 H37 0.9300 . ?
C8 C7 1.412(10) . ?
C8 H8 0.9300 . ?
C25 H25A 0.9700 . ?
C25 H25B 0.9700 . ?
C2 H2A 0.9700 . ?
C2 H2B 0.9700 . ?
C16 C15 1.368(11) . ?
C16 H16 0.9300 . ?
C39 H39 0.9300 . ?
C44 C45 1.395(10) . ?
C44 H44 0.9300 . ?
C42 H42A 0.9700 . ?
C42 H42B 0.9700 . ?
C48 C47 1.377(10) . ?
C48 H48 0.9300 . ?
C19 C20 1.372(10) . ?
C19 C24 1.388(11) . ?
C19 C18 1.536(10) . ?
C17 C18 1.542(10) . ?
C17 H17A 0.9700 . ?
C17 H17B 0.9700 . ?
C4 C5 1.374(10) . ?
C4 H4 0.9300 . ?
C45 C46 1.384(11) . ?
C45 H45 0.9300 . ?
C5 C6 1.401(11) . ?
C5 H5 0.9300 . ?
C6 C7 1.369(11) . ?
C6 H6 0.9300 . ?
C47 C46 1.379(11) . ?
C47 H47 0.9300 . ?
C23 C22 1.364(12) . ?
C23 C24 1.410(11) . ?
C23 H23 0.9300 . ?
C46 H46 0.9300 . ?
C22 C21 1.387(11) . ?
C22 H22 0.9300 . ?
C15 C14 1.372(12) . ?
C15 H15 0.9300 . ?
C21 C20 1.389(11) . ?
C21 H21 0.9300 . ?
C18 H18A 0.9700 . ?
C18 H18B 0.9700 . ?
C12 C13 1.366(13) . ?
C12 H12 0.9300 . ?
C24 H24 0.9300 . ?
C20 H20 0.9300 . ?
C7 H7 0.9300 . ?
C14 C13 1.372(13) . ?
C14 H14 0.9300 . ?
C13 H13 0.9300 . ?

loop_
_geom_torsion_atom_site_label_1
_geom_torsion_atom_site_label_2
_geom_torsion_atom_site_label_3
_geom_torsion_atom_site_label_4
_geom_torsion
_geom_torsion_site_symmetry_1
_geom_torsion_site_symmetry_2
_geom_torsion_site_symmetry_3
_geom_torsion_site_symmetry_4
_geom_torsion_publ_flag
Ni3 S5 C33 C34 86.3(4) . . . . ?
Ni1 S5 C33 C34 177.4(4) 3_666 . . . ?
C40 C35 C34 C33 62.2(8) . . . . ?
C36 C35 C34 C33 -117.8(7) . . . . ?
S5 C33 C34 C35 178.4(4) . . . . ?
Ni1 S2 C9 C10 73.1(5) . . . . ?
Ni2 S2 C9 C10 164.0(4) . . . . ?
C28 C27 C32 C31 -0.9(10) . . . . ?
C26 C27 C32 C31 176.8(7) . . . . ?
C30 C29 C28 C27 0.4(11) . . . . ?
C32 C27 C28 C29 0.0(10) . . . . ?
C26 C27 C28 C29 -177.7(6) . . . . ?
C32 C27 C26 C25 122.3(7) . . . . ?
C28 C27 C26 C25 -60.1(8) . . . . ?
Ni2 S1 C1 C2 -170.2(4) . . . . ?
Ni1 S1 C1 C2 91.3(5) . . . . ?
C36 C35 C40 C39 -0.7(10) . . . . ?
C34 C35 C40 C39 179.3(6) . . . . ?
C40 C35 C36 C37 1.3(10) . . . . ?
C34 C35 C36 C37 -178.7(6) . . . . ?
C12 C11 C10 C9 82.2(9) . . . . ?
C16 C11 C10 C9 -93.7(8) . . . . ?
S2 C9 C10 C11 -173.4(5) . . . . ?
Ni3 S6 C41 C42 -167.3(4) . . . . ?
Ni1 S6 C41 C42 -82.0(5) 3_666 . . . ?
C28 C29 C30 C31 0.1(12) . . . . ?
C29 C30 C31 C32 -0.9(12) . . . . ?
C27 C32 C31 C30 1.4(12) . . . . ?
C39 C38 C37 C36 -0.8(11) . . . . ?
C35 C36 C37 C38 -0.6(11) . . . . ?
C4 C3 C8 C7 0.4(10) . . . . ?
C2 C3 C8 C7 -175.3(7) . . . . ?
C27 C26 C25 S4 171.5(4) . . . . ?
Ni2 S4 C25 C26 -88.4(4) . . . . ?
Ni3 S4 C25 C26 179.3(3) . . . . ?
C4 C3 C2 C1 46.9(9) . . . . ?
C8 C3 C2 C1 -137.7(6) . . . . ?
S1 C1 C2 C3 -171.7(5) . . . . ?
C12 C11 C16 C15 0.7(12) . . . . ?
C10 C11 C16 C15 176.8(7) . . . . ?
C35 C40 C39 C38 -0.6(11) . . . . ?
C37 C38 C39 C40 1.4(11) . . . . ?
C48 C43 C44 C45 0.9(11) . . . . ?
C42 C43 C44 C45 176.5(7) . . . . ?
S6 C41 C42 C43 178.7(5) . . . . ?
C48 C43 C42 C41 -131.1(7) . . . . ?
C44 C43 C42 C41 53.4(9) . . . . ?
C44 C43 C48 C47 0.1(11) . . . . ?
C42 C43 C48 C47 -175.5(7) . . . . ?
Ni3 S3 C17 C18 -143.0(5) . . . . ?
Ni2 S3 C17 C18 -56.2(6) . . . . ?
C8 C3 C4 C5 0.4(10) . . . . ?
C2 C3 C4 C5 175.9(6) . . . . ?
C43 C44 C45 C46 -1.4(12) . . . . ?
C3 C4 C5 C6 -1.3(11) . . . . ?
C4 C5 C6 C7 1.4(11) . . . . ?
C43 C48 C47 C46 -0.5(12) . . . . ?
C48 C47 C46 C45 0.0(13) . . . . ?
C44 C45 C46 C47 0.9(13) . . . . ?
C24 C23 C22 C21 -2.7(14) . . . . ?
C11 C16 C15 C14 -0.4(13) . . . . ?
C23 C22 C21 C20 2.0(14) . . . . ?
C20 C19 C18 C17 -36.3(10) . . . . ?
C24 C19 C18 C17 145.7(7) . . . . ?
S3 C17 C18 C19 -51.6(8) . . . . ?
C16 C11 C12 C13 0.2(13) . . . . ?
C10 C11 C12 C13 -175.9(8) . . . . ?
C20 C19 C24 C23 1.1(12) . . . . ?
C18 C19 C24 C23 179.1(7) . . . . ?
C22 C23 C24 C19 1.2(13) . . . . ?
C24 C19 C20 C21 -1.9(12) . . . . ?
C18 C19 C20 C21 -179.8(7) . . . . ?
C22 C21 C20 C19 0.4(13) . . . . ?
C5 C6 C7 C8 -0.7(12) . . . . ?
C3 C8 C7 C6 -0.2(12) . . . . ?
C16 C15 C14 C13 -0.9(14) . . . . ?
C11 C12 C13 C14 -1.5(16) . . . . ?
C15 C14 C13 C12 1.9(16) . . . . ?
